data_7712736
loop_
_publ_author_name
'Fischer, Paul J.'
'Roe, Charley B.'
'Stephenson, Jasmine N.'
'Dunscomb, Rachel J.'
'Carthy, Camille L.'
'Nataro, Chip'
'Young, Jr, Victor G'

_publ_section_title
;
 Exploring opportunities for tuning phenyltris(pyrazol-1-yl)borate
 donation by varying the extent of phenyl substituent fluorination.
;
_journal_name_full 'Dalton transactions (Cambridge, England : 2003)'
_journal_paper_doi 10.1039/d3dt00735a
_journal_year 2023
_chemical_formula_moiety 'C17 H12 B F6 N6 Tl'
_chemical_formula_sum 'C17 H12 B F6 N6 Tl'
_chemical_formula_weight 629.51
_chemical_name_common 22113z
_space_group_crystal_system monoclinic
_space_group_IT_number 14
_space_group_name_Hall '-P 2yn'
_space_group_name_H-M_alt 'P 1 21/n 1'
_atom_sites_solution_hydrogens geom
_audit_creation_method SHELXL-2018/3
_audit_update_record
;
2023-02-23 deposited with the CCDC.	2023-03-29 downloaded from the CCDC.
;
_cell_angle_alpha 90
_cell_angle_beta 96.179(2)
_cell_angle_gamma 90
_cell_formula_units_Z 12
_cell_length_a 17.4697(8)
_cell_length_b 16.3093(7)
_cell_length_c 22.5734(11)
_cell_measurement_reflns_used 2873
_cell_measurement_temperature 150(2)
_cell_measurement_theta_max 30.25
_cell_measurement_theta_min 2.87
_cell_volume 6394.2(5)
_computing_cell_refinement 'Bruker SAINT'
_computing_data_collection 'Bruker APEX3'
_computing_data_reduction 'Bruker SAINT'
_computing_molecular_graphics 'Bruker SHELXTL'
_computing_publication_material 'Bruker SHELXTL'
_computing_structure_refinement 'SHELXL-2018/3 (Sheldrick 2015)'
_computing_structure_solution 'SHELXT-2018/2 (Sheldrick 2015)'
_diffrn_ambient_temperature 150(2)
_diffrn_measured_fraction_theta_full 0.999
_diffrn_measured_fraction_theta_max 0.999
_diffrn_measurement_device_type 'Bruker PHOTON-III CPAD'
_diffrn_measurement_method '\f and \w scans'
_diffrn_radiation_type MoK\a
_diffrn_radiation_wavelength 0.71073
_diffrn_reflns_av_R_equivalents 0.0430
_diffrn_reflns_av_unetI/netI 0.0348
_diffrn_reflns_Laue_measured_fraction_full 0.999
_diffrn_reflns_Laue_measured_fraction_max 0.999
_diffrn_reflns_limit_h_max 24
_diffrn_reflns_limit_h_min -24
_diffrn_reflns_limit_k_max 18
_diffrn_reflns_limit_k_min -23
_diffrn_reflns_limit_l_max 32
_diffrn_reflns_limit_l_min -32
_diffrn_reflns_number 98282
_diffrn_reflns_point_group_measured_fraction_full 0.999
_diffrn_reflns_point_group_measured_fraction_max 0.999
_diffrn_reflns_theta_full 25.242
_diffrn_reflns_theta_max 30.524
_diffrn_reflns_theta_min 1.878
_diffrn_source micro-focus
_exptl_absorpt_coefficient_mu 7.645
_exptl_absorpt_correction_T_max 0.7461
_exptl_absorpt_correction_T_min 0.4611
_exptl_absorpt_correction_type multi-scan
_exptl_absorpt_process_details 'SADABS-2016/2, (Sheldrick, 2016)'
_exptl_crystal_colour brown
_exptl_crystal_density_diffrn 1.962
_exptl_crystal_description Needle
_exptl_crystal_F_000 3552
_exptl_crystal_recrystallization_method 'Re-crystallisation from solvent: CH2Cl2/heptane'
_exptl_crystal_size_max 0.200
_exptl_crystal_size_mid 0.090
_exptl_crystal_size_min 0.090
_exptl_transmission_factor_max 0.7461
_exptl_transmission_factor_min 0.4611
_refine_diff_density_max 1.153
_refine_diff_density_min -0.823
_refine_diff_density_rms 0.105
_refine_ls_extinction_method none
_refine_ls_goodness_of_fit_ref 1.011
_refine_ls_hydrogen_treatment constr
_refine_ls_matrix_type full
_refine_ls_number_parameters 838
_refine_ls_number_reflns 19523
_refine_ls_number_restraints 0
_refine_ls_restrained_S_all 1.011
_refine_ls_R_factor_all 0.0444
_refine_ls_R_factor_gt 0.0263
_refine_ls_shift/su_max 0.003
_refine_ls_shift/su_mean 0.000
_refine_ls_structure_factor_coef Fsqd
_refine_ls_weighting_details 'w=1/[\s^2^(Fo^2^)+(0.0182P)^2^+7.0897P] where P=(Fo^2^+2Fc^2^)/3'
_refine_ls_weighting_scheme calc
_refine_ls_wR_factor_gt 0.0520
_refine_ls_wR_factor_ref 0.0572
_reflns_Friedel_coverage 0.000
_reflns_number_gt 15290
_reflns_number_total 19523
_reflns_threshold_expression 'I > 2\s(I)'
_cod_data_source_file d3dt00735a2.cif
_cod_data_source_block 22113z
_cod_original_sg_symbol_H-M 'P 21/n'
_cod_database_code 7712736
_shelx_shelxl_version_number 2018/3
_shelx_space_group_comment
;
The symmetry employed for this shelxl refinement is uniquely defined
by the following loop, which should always be used as a source of
symmetry information in preference to the above space-group names.
They are only intended as comments.
;
_shelx_estimated_absorpt_t_min 0.310
_shelx_estimated_absorpt_t_max 0.546

loop_
_space_group_symop_operation_xyz
'x, y, z'
'-x+1/2, y+1/2, -z+1/2'
'-x, -y, -z'
'x-1/2, -y-1/2, z-1/2'

loop_
_atom_site_label
_atom_site_type_symbol
_atom_site_fract_x
_atom_site_fract_y
_atom_site_fract_z
_atom_site_U_iso_or_equiv
_atom_site_adp_type
_atom_site_occupancy
_atom_site_site_symmetry_order
_atom_site_calc_flag
_atom_site_refinement_flags_posn
_atom_site_refinement_flags_adp
_atom_site_refinement_flags_occupancy
_atom_site_disorder_assembly
_atom_site_disorder_group
Tl1 Tl 0.23067(2) 0.17044(2) 0.35844(2) 0.03029(3) Uani 1 1 d . . . . .
Tl2 Tl 0.56576(2) 0.21049(2) 0.34619(2) 0.03231(3) Uani 1 1 d . . . . .
Tl3 Tl 0.52018(2) 0.52947(2) 0.28184(2) 0.03314(3) Uani 1 1 d . . . . .
C1A C 0.14681(19) -0.02118(19) 0.39307(17) 0.0413(8) Uani 1 1 d . . . . .
H1A H 0.196659 -0.043780 0.402997 0.050 Uiso 1 1 calc R U . . .
F1A F 0.06653(16) 0.46061(12) 0.39259(11) 0.0669(7) Uani 1 1 d . . . . .
N1A N 0.13344(14) 0.05622(15) 0.37656(13) 0.0329(6) Uani 1 1 d . . . . .
B1A B 0.01704(17) 0.1495(2) 0.35632(15) 0.0252(6) Uani 1 1 d . . . . .
C2A C 0.02208(19) -0.00851(19) 0.37731(15) 0.0351(7) Uani 1 1 d . . . . .
H2A H -0.031718 -0.018847 0.374160 0.042 Uiso 1 1 calc R U . . .
N2A N 0.05527(13) 0.06375(14) 0.36614(11) 0.0256(5) Uani 1 1 d . . . . .
F2A F 0.1150(2) 0.47493(13) 0.48436(10) 0.0819(9) Uani 1 1 d . . . . .
C3A C 0.0789(2) -0.0646(2) 0.39397(17) 0.0450(9) Uani 1 1 d . . . . .
H3A H 0.072938 -0.120705 0.403893 0.054 Uiso 1 1 calc R U . . .
N3A N 0.10937(14) 0.19097(16) 0.28208(12) 0.0337(6) Uani 1 1 d . . . . .
F3A F 0.18435(17) 0.43663(16) 0.41941(12) 0.0779(8) Uani 1 1 d . . . . .
C4A C 0.1067(2) 0.2367(2) 0.23296(16) 0.0453(9) Uani 1 1 d . . . . .
H4A H 0.150164 0.248824 0.212551 0.054 Uiso 1 1 calc R U . . .
N4A N 0.03559(13) 0.18830(14) 0.29640(11) 0.0258(5) Uani 1 1 d . . . . .
F4A F 0.06220(14) 0.2028(2) 0.61022(10) 0.0766(8) Uani 1 1 d . . . . .
C5A C 0.0330(2) 0.2645(2) 0.21537(16) 0.0460(9) Uani 1 1 d . . . . .
H5A H 0.016294 0.297597 0.181843 0.055 Uiso 1 1 calc R U . . .
F5A F 0.13072(17) 0.11174(14) 0.57643(11) 0.0735(8) Uani 1 1 d . . . . .
N5A N -0.10592(14) 0.09438(17) 0.30244(13) 0.0396(7) Uani 1 1 d . . . . .
C6A C -0.01055(18) 0.2335(2) 0.25704(15) 0.0358(7) Uani 1 1 d . . . . .
H6A H -0.064142 0.242224 0.258127 0.043 Uiso 1 1 calc R U . . .
N6A N -0.07066(13) 0.13652(15) 0.35033(12) 0.0308(5) Uani 1 1 d . . . . .
F6A F 0.18029(13) 0.22662(15) 0.60557(10) 0.0623(7) Uani 1 1 d . . . . .
C7A C -0.12259(18) 0.1569(2) 0.38785(17) 0.0415(8) Uani 1 1 d . . . . .
H7A H -0.112135 0.186072 0.424231 0.050 Uiso 1 1 calc R U . . .
C8A C -0.19324(19) 0.1281(3) 0.3643(2) 0.0572(11) Uani 1 1 d . . . . .
H8A H -0.240908 0.133139 0.380668 0.069 Uiso 1 1 calc R U . . .
C9A C -0.17982(18) 0.0900(2) 0.31160(19) 0.0479(9) Uani 1 1 d . . . . .
H9A H -0.218472 0.063944 0.285285 0.057 Uiso 1 1 calc R U . . .
C10A C 0.04859(14) 0.20836(16) 0.41126(12) 0.0225(5) Uani 1 1 d . . . . .
C11A C 0.06241(16) 0.29136(17) 0.40229(13) 0.0251(6) Uani 1 1 d . . . . .
H11A H 0.049298 0.314671 0.363972 0.030 Uiso 1 1 calc R U . . .
C12A C 0.09523(17) 0.34072(17) 0.44874(13) 0.0276(6) Uani 1 1 d . . . . .
C13A C 0.11448(16) 0.30894(18) 0.50501(13) 0.0278(6) Uani 1 1 d . . . . .
H13A H 0.136904 0.342793 0.536460 0.033 Uiso 1 1 calc R U . . .
C14A C 0.10045(16) 0.22650(18) 0.51479(13) 0.0274(6) Uani 1 1 d . . . . .
C15A C 0.06791(15) 0.17722(17) 0.46842(13) 0.0261(6) Uani 1 1 d . . . . .
H15A H 0.058632 0.120969 0.475912 0.031 Uiso 1 1 calc R U . . .
C16A C 0.1124(3) 0.4282(2) 0.43696(16) 0.0481(10) Uani 1 1 d . . . . .
C17A C 0.11898(19) 0.1924(2) 0.57593(15) 0.0389(8) Uani 1 1 d . . . . .
C1B C 0.21477(18) -0.0043(2) 0.25307(16) 0.0420(8) Uani 1 1 d . . . . .
H1B H 0.160498 -0.004872 0.253760 0.050 Uiso 1 1 calc R U . . .
N1B N 0.26168(13) 0.05106(16) 0.28085(12) 0.0323(6) Uani 1 1 d . . . . .
F1B F 0.59480(13) -0.12661(15) 0.39686(10) 0.0610(6) Uani 1 1 d . . . . .
B1B B 0.40299(17) 0.08399(18) 0.29111(14) 0.0221(6) Uani 1 1 d . . . . .
C2B C 0.2550(2) -0.0610(2) 0.22309(18) 0.0516(10) Uani 1 1 d . . . . .
H2B H 0.234919 -0.106462 0.200121 0.062 Uiso 1 1 calc R U . . .
F2B F 0.6762(2) -0.1530(2) 0.33858(13) 0.1076(13) Uani 1 1 d . . . . .
N2B N 0.33401(12) 0.02990(14) 0.26874(10) 0.0242(5) Uani 1 1 d . . . . .
C3B C 0.33084(18) -0.0370(2) 0.23388(15) 0.0379(8) Uani 1 1 d . . . . .
H3B H 0.373534 -0.063235 0.219201 0.045 Uiso 1 1 calc R U . . .
F3B F 0.68675(18) -0.0464(2) 0.39472(16) 0.1172(15) Uani 1 1 d . . . . .
N3B N 0.43837(14) 0.15601(16) 0.39071(11) 0.0318(6) Uani 1 1 d . . . . .
C4B C 0.4300(2) 0.1416(2) 0.44787(14) 0.0441(8) Uani 1 1 d . . . . .
H4B H 0.450267 0.175811 0.479861 0.053 Uiso 1 1 calc R U . . .
F4B F 0.68881(15) 0.0507(3) 0.16376(14) 0.1374(18) Uani 1 1 d . . . . .
N4B N 0.40051(12) 0.09391(14) 0.35973(10) 0.0218(4) Uani 1 1 d . . . . .
C5B C 0.3881(2) 0.0710(2) 0.45483(15) 0.0433(8) Uani 1 1 d . . . . .
H5B H 0.374598 0.047738 0.490862 0.052 Uiso 1 1 calc R U . . .
F5B F 0.6179(2) -0.0410(2) 0.12652(13) 0.1162(13) Uani 1 1 d . . . . .
N5B N 0.45064(14) 0.22556(15) 0.26737(12) 0.0314(6) Uani 1 1 d . . . . .
C6B C 0.37062(17) 0.04196(19) 0.39787(14) 0.0312(6) Uani 1 1 d . . . . .
H6B H 0.342263 -0.006462 0.387073 0.037 Uiso 1 1 calc R U . . .
F6B F 0.57795(16) 0.0795(2) 0.12032(11) 0.0851(9) Uani 1 1 d . . . . .
N6B N 0.39325(12) 0.16888(13) 0.26011(10) 0.0227(5) Uani 1 1 d . . . . .
C7B C 0.4259(2) 0.29050(19) 0.23498(15) 0.0392(8) Uani 1 1 d . . . . .
H7B H 0.454668 0.339423 0.231794 0.047 Uiso 1 1 calc R U . . .
C8B C 0.3528(2) 0.2773(2) 0.20664(15) 0.0398(8) Uani 1 1 d . . . . .
H8B H 0.322337 0.313880 0.181232 0.048 Uiso 1 1 calc R U . . .
C9B C 0.33412(17) 0.19961(19) 0.22336(14) 0.0320(7) Uani 1 1 d . . . . .
H9B H 0.287221 0.171961 0.211096 0.038 Uiso 1 1 calc R U . . .
C10B C 0.48371(14) 0.04274(16) 0.27862(12) 0.0212(5) Uani 1 1 d . . . . .
C11B C 0.52572(15) -0.00571(17) 0.32196(13) 0.0248(5) Uani 1 1 d . . . . .
H11B H 0.506134 -0.014304 0.359132 0.030 Uiso 1 1 calc R U . . .
C12B C 0.59530(16) -0.04146(17) 0.31183(13) 0.0267(6) Uani 1 1 d . . . . .
C13B C 0.62566(16) -0.03013(19) 0.25824(14) 0.0304(6) Uani 1 1 d . . . . .
H13B H 0.673228 -0.054552 0.251241 0.036 Uiso 1 1 calc R U . . .
C14B C 0.58459(17) 0.0180(2) 0.21488(13) 0.0311(6) Uani 1 1 d . . . . .
C15B C 0.51490(16) 0.05354(18) 0.22465(13) 0.0267(6) Uani 1 1 d . . . . .
H15B H 0.487902 0.085756 0.194153 0.032 Uiso 1 1 calc R U . . .
C16B C 0.63917(19) -0.0910(2) 0.36001(16) 0.0417(8) Uani 1 1 d . . . . .
C17B C 0.6179(2) 0.0307(3) 0.15712(17) 0.0575(11) Uani 1 1 d . . . . .
C1C C 0.43805(17) 0.3660(2) 0.38770(15) 0.0377(7) Uani 1 1 d . . . . .
H1C H 0.396828 0.328858 0.377551 0.045 Uiso 1 1 calc R U . . .
F1C F 0.56529(15) 0.2314(2) 0.57120(13) 0.0878(10) Uani 1 1 d . . . . .
N1C N 0.51092(13) 0.35238(15) 0.37760(12) 0.0306(5) Uani 1 1 d . . . . .
B1C B 0.64079(17) 0.42500(19) 0.40037(14) 0.0234(6) Uani 1 1 d . . . . .
C2C C 0.43034(19) 0.4414(2) 0.41495(16) 0.0423(8) Uani 1 1 d . . . . .
H2C H 0.384582 0.465695 0.426097 0.051 Uiso 1 1 calc R U . . .
F2C F 0.6172(2) 0.13757(17) 0.52489(12) 0.0944(11) Uani 1 1 d . . . . .
N2C N 0.55134(13) 0.41967(14) 0.39924(10) 0.0240(5) Uani 1 1 d . . . . .
C3C C 0.50361(17) 0.4731(2) 0.42219(14) 0.0327(7) Uani 1 1 d . . . . .
H3C H 0.518188 0.524155 0.440333 0.039 Uiso 1 1 calc R U . . .
F3C F 0.66862(14) 0.17565(15) 0.61127(10) 0.0643(7) Uani 1 1 d . . . . .
N3C N 0.62410(16) 0.41413(17) 0.28773(11) 0.0376(6) Uani 1 1 d . . . . .
C4C C 0.6543(2) 0.3726(2) 0.24524(14) 0.0409(8) Uani 1 1 d . . . . .
H4C H 0.637873 0.377320 0.203879 0.049 Uiso 1 1 calc R U . . .
N4C N 0.66271(13) 0.38993(14) 0.34056(10) 0.0242(5) Uani 1 1 d . . . . .
F4C F 0.91493(12) 0.24789(12) 0.53340(11) 0.0545(6) Uani 1 1 d . . . . .
C5C C 0.71320(19) 0.3215(2) 0.26937(14) 0.0354(7) Uani 1 1 d . . . . .
H5C H 0.744124 0.285655 0.248799 0.042 Uiso 1 1 calc R U . . .
N5C N 0.63324(15) 0.57032(15) 0.36243(12) 0.0335(6) Uani 1 1 d . . . . .
F5C F 0.92228(10) 0.36157(13) 0.48668(9) 0.0464(5) Uani 1 1 d . . . . .
C6C C 0.71652(16) 0.33435(18) 0.32945(14) 0.0284(6) Uani 1 1 d . . . . .
H6C H 0.751293 0.308227 0.358783 0.034 Uiso 1 1 calc R U . . .
N6C N 0.66042(13) 0.51699(14) 0.40654(10) 0.0245(5) Uani 1 1 d . . . . .
F6C F 0.90711(11) 0.36187(13) 0.57948(9) 0.0482(5) Uani 1 1 d . . . . .
C7C C 0.6498(2) 0.6450(2) 0.38394(17) 0.0425(8) Uani 1 1 d . . . . .
H7C H 0.638057 0.694381 0.362521 0.051 Uiso 1 1 calc R U . . .
C8C C 0.68617(19) 0.6416(2) 0.44140(17) 0.0419(8) Uani 1 1 d . . . . .
H8C H 0.703250 0.686261 0.466455 0.050 Uiso 1 1 calc R U . . .
C9C C 0.69214(17) 0.55963(18) 0.45418(14) 0.0308(6) Uani 1 1 d . . . . .
H9C H 0.714843 0.536613 0.490559 0.037 Uiso 1 1 calc R U . . .
C10C C 0.68366(15) 0.37171(17) 0.45505(12) 0.0238(5) Uani 1 1 d . . . . .
C11C C 0.64257(17) 0.31711(19) 0.48719(13) 0.0307(6) Uani 1 1 d . . . . .
H11C H 0.588091 0.314881 0.479241 0.037 Uiso 1 1 calc R U . . .
C12C C 0.67938(19) 0.2658(2) 0.53065(13) 0.0351(7) Uani 1 1 d . . . . .
C13C C 0.75829(18) 0.26800(19) 0.54403(13) 0.0342(7) Uani 1 1 d . . . . .
H13C H 0.783278 0.232907 0.573659 0.041 Uiso 1 1 calc R U . . .
C14C C 0.80055(16) 0.32288(17) 0.51313(12) 0.0260(6) Uani 1 1 d . . . . .
C15C C 0.76384(15) 0.37343(17) 0.46931(12) 0.0244(6) Uani 1 1 d . . . . .
H15C H 0.793756 0.410025 0.448512 0.029 Uiso 1 1 calc R U . . .
C16C C 0.6331(2) 0.2033(3) 0.55946(17) 0.0531(10) Uani 1 1 d . . . . .
C17C C 0.88580(18) 0.32449(19) 0.52805(15) 0.0335(7) Uani 1 1 d . . . . .

loop_
_atom_site_aniso_label
_atom_site_aniso_U_11
_atom_site_aniso_U_22
_atom_site_aniso_U_33
_atom_site_aniso_U_23
_atom_site_aniso_U_13
_atom_site_aniso_U_12
Tl1 0.02212(5) 0.02613(5) 0.04246(7) -0.00499(5) 0.00275(4) -0.00208(4)
Tl2 0.02070(5) 0.02989(6) 0.04526(7) -0.00067(5) -0.00132(5) -0.00519(4)
Tl3 0.02768(6) 0.04017(7) 0.03006(6) 0.00881(5) -0.00378(4) 0.00066(5)
C1A 0.0365(17) 0.0296(16) 0.060(2) 0.0104(15) 0.0152(16) 0.0089(13)
F1A 0.1014(19) 0.0292(11) 0.0610(15) 0.0089(10) -0.0329(14) -0.0047(11)
N1A 0.0248(12) 0.0241(12) 0.0512(17) 0.0024(11) 0.0106(11) 0.0013(10)
B1A 0.0200(14) 0.0254(15) 0.0299(17) -0.0061(13) 0.0009(12) -0.0025(12)
C2A 0.0345(16) 0.0286(15) 0.0426(19) -0.0006(14) 0.0058(14) -0.0093(13)
N2A 0.0238(11) 0.0226(11) 0.0310(13) -0.0046(10) 0.0054(10) -0.0039(9)
F2A 0.169(3) 0.0274(11) 0.0443(13) -0.0097(10) -0.0116(16) -0.0102(14)
C3A 0.052(2) 0.0242(15) 0.061(2) 0.0067(15) 0.0166(18) -0.0048(14)
N3A 0.0275(12) 0.0382(14) 0.0356(15) 0.0041(12) 0.0038(11) 0.0018(11)
F3A 0.0892(19) 0.0672(16) 0.0746(18) 0.0201(14) -0.0035(15) -0.0426(15)
C4A 0.0404(18) 0.051(2) 0.046(2) 0.0200(17) 0.0134(16) 0.0051(16)
N4A 0.0233(11) 0.0265(12) 0.0268(12) -0.0041(10) -0.0014(9) -0.0009(9)
F4A 0.0573(15) 0.136(3) 0.0379(13) 0.0290(14) 0.0101(11) 0.0083(15)
C5A 0.049(2) 0.047(2) 0.042(2) 0.0149(16) 0.0006(16) 0.0112(16)
F5A 0.120(2) 0.0431(13) 0.0513(14) 0.0187(11) -0.0167(14) -0.0016(13)
N5A 0.0247(12) 0.0448(16) 0.0475(17) -0.0139(13) -0.0041(12) -0.0088(11)
C6A 0.0317(16) 0.0355(16) 0.0390(18) 0.0000(14) -0.0013(13) 0.0054(13)
N6A 0.0235(11) 0.0313(13) 0.0372(14) -0.0083(11) 0.0010(10) -0.0042(10)
F6A 0.0552(13) 0.0779(16) 0.0467(13) 0.0254(11) -0.0269(10) -0.0281(12)
C7A 0.0282(15) 0.0393(18) 0.058(2) -0.0154(16) 0.0096(15) -0.0016(13)
C8A 0.0216(15) 0.060(2) 0.091(3) -0.018(2) 0.0121(18) -0.0026(16)
C9A 0.0241(15) 0.044(2) 0.073(3) -0.0118(19) -0.0072(16) -0.0072(14)
C10A 0.0168(11) 0.0235(13) 0.0270(14) -0.0040(11) 0.0017(10) 0.0001(10)
C11A 0.0268(13) 0.0242(13) 0.0239(14) -0.0010(11) 0.0003(11) -0.0012(11)
C12A 0.0322(14) 0.0237(14) 0.0261(14) -0.0008(11) -0.0006(12) -0.0019(11)
C13A 0.0279(14) 0.0289(14) 0.0254(14) -0.0016(11) -0.0024(11) -0.0022(11)
C14A 0.0235(13) 0.0310(15) 0.0270(15) 0.0025(12) -0.0001(11) 0.0004(11)
C15A 0.0218(12) 0.0247(13) 0.0315(15) 0.0027(11) 0.0020(11) -0.0019(10)
C16A 0.078(3) 0.0309(17) 0.0308(18) 0.0015(14) -0.0140(18) -0.0124(17)
C17A 0.0374(17) 0.0437(19) 0.0337(18) 0.0065(14) -0.0054(14) -0.0065(14)
C1B 0.0221(14) 0.051(2) 0.052(2) -0.0098(17) 0.0015(14) -0.0123(14)
N1B 0.0162(10) 0.0378(14) 0.0433(15) -0.0075(12) 0.0044(10) -0.0038(10)
F1B 0.0607(14) 0.0716(16) 0.0504(14) 0.0268(12) 0.0041(11) 0.0131(12)
B1B 0.0186(13) 0.0227(14) 0.0247(15) -0.0025(12) 0.0013(11) -0.0023(11)
C2B 0.0389(19) 0.055(2) 0.062(3) -0.0298(19) 0.0070(17) -0.0187(17)
F2B 0.141(3) 0.115(2) 0.0749(19) 0.0444(17) 0.0513(19) 0.102(2)
N2B 0.0176(10) 0.0275(12) 0.0276(12) -0.0025(10) 0.0032(9) -0.0039(9)
C3B 0.0302(15) 0.0391(17) 0.0455(19) -0.0201(15) 0.0093(14) -0.0081(13)
F3B 0.096(2) 0.102(2) 0.133(3) 0.067(2) -0.085(2) -0.0499(18)
N3B 0.0288(12) 0.0386(14) 0.0277(13) -0.0060(11) 0.0015(10) -0.0112(11)
C4B 0.0453(19) 0.062(2) 0.0244(16) -0.0067(16) 0.0011(14) -0.0125(17)
F4B 0.0435(15) 0.307(6) 0.0665(19) 0.043(3) 0.0281(14) -0.025(2)
N4B 0.0179(10) 0.0256(11) 0.0223(11) -0.0003(9) 0.0037(9) -0.0028(9)
C5B 0.049(2) 0.056(2) 0.0261(17) 0.0075(15) 0.0070(15) -0.0057(17)
F5B 0.167(3) 0.135(3) 0.0532(17) -0.0102(18) 0.043(2) 0.066(3)
N5B 0.0322(13) 0.0262(12) 0.0349(14) 0.0038(11) -0.0011(11) -0.0071(10)
C6B 0.0308(15) 0.0309(15) 0.0326(16) 0.0045(13) 0.0069(12) -0.0024(12)
F6B 0.0794(18) 0.128(2) 0.0551(15) 0.0452(16) 0.0395(14) 0.0429(17)
N6B 0.0205(10) 0.0232(11) 0.0241(12) -0.0009(9) 0.0012(9) 0.0011(9)
C7B 0.056(2) 0.0272(15) 0.0336(17) 0.0037(13) 0.0000(15) -0.0073(14)
C8B 0.052(2) 0.0331(17) 0.0323(17) 0.0077(14) -0.0034(15) 0.0101(15)
C9B 0.0286(14) 0.0356(16) 0.0306(16) 0.0013(13) -0.0032(12) 0.0043(12)
C10B 0.0188(12) 0.0201(12) 0.0245(13) -0.0024(10) 0.0020(10) -0.0008(10)
C11B 0.0224(12) 0.0252(13) 0.0269(14) -0.0003(11) 0.0039(11) -0.0003(10)
C12B 0.0249(13) 0.0258(13) 0.0288(15) -0.0007(11) -0.0003(11) 0.0028(11)
C13B 0.0190(12) 0.0365(16) 0.0356(16) -0.0062(13) 0.0036(11) 0.0050(11)
C14B 0.0261(14) 0.0418(17) 0.0266(15) -0.0031(13) 0.0088(12) 0.0041(12)
C15B 0.0241(13) 0.0312(14) 0.0245(14) 0.0006(11) 0.0012(11) 0.0033(11)
C16B 0.0306(16) 0.048(2) 0.046(2) 0.0068(16) 0.0024(15) 0.0120(15)
C17B 0.040(2) 0.097(3) 0.038(2) 0.008(2) 0.0178(16) 0.026(2)
C1C 0.0222(14) 0.0444(19) 0.046(2) 0.0020(15) 0.0017(13) -0.0080(13)
F1C 0.0525(15) 0.126(3) 0.087(2) 0.0637(19) 0.0154(14) -0.0151(16)
N1C 0.0232(11) 0.0292(12) 0.0380(14) -0.0018(11) -0.0028(10) -0.0053(10)
B1C 0.0227(14) 0.0268(15) 0.0199(15) 0.0003(12) -0.0009(11) -0.0018(12)
C2C 0.0311(16) 0.052(2) 0.046(2) -0.0038(17) 0.0148(15) 0.0012(15)
F2C 0.141(3) 0.0745(18) 0.0640(17) 0.0128(14) -0.0072(17) -0.0712(19)
N2C 0.0226(11) 0.0274(12) 0.0215(11) -0.0009(9) -0.0004(9) -0.0034(9)
C3C 0.0314(15) 0.0367(16) 0.0310(16) -0.0063(13) 0.0078(13) -0.0013(13)
F3C 0.0727(16) 0.0763(16) 0.0410(12) 0.0363(11) -0.0083(11) -0.0242(13)
N3C 0.0427(15) 0.0477(16) 0.0206(13) 0.0014(12) -0.0049(11) 0.0100(13)
C4C 0.052(2) 0.050(2) 0.0203(15) -0.0012(14) 0.0040(14) 0.0004(16)
N4C 0.0238(11) 0.0275(12) 0.0208(11) 0.0022(9) -0.0006(9) -0.0027(9)
F4C 0.0454(12) 0.0347(11) 0.0808(17) 0.0107(11) -0.0044(11) 0.0129(9)
C5C 0.0373(17) 0.0386(17) 0.0320(17) -0.0084(14) 0.0114(13) -0.0057(14)
N5C 0.0335(13) 0.0285(13) 0.0366(15) 0.0092(11) -0.0051(11) -0.0050(10)
F5C 0.0278(9) 0.0589(13) 0.0526(13) 0.0177(10) 0.0044(9) 0.0025(9)
C6C 0.0237(13) 0.0300(15) 0.0321(16) 0.0009(12) 0.0053(11) -0.0021(11)
N6C 0.0237(11) 0.0267(12) 0.0223(12) 0.0022(9) -0.0016(9) -0.0035(9)
F6C 0.0386(10) 0.0599(13) 0.0424(12) -0.0066(10) -0.0126(9) -0.0060(9)
C7C 0.0429(19) 0.0263(15) 0.056(2) 0.0060(15) -0.0034(16) -0.0072(14)
C8C 0.0382(17) 0.0309(16) 0.055(2) -0.0104(15) -0.0002(16) -0.0063(14)
C9C 0.0288(14) 0.0310(15) 0.0314(16) -0.0045(12) -0.0020(12) -0.0051(12)
C10C 0.0260(13) 0.0278(14) 0.0171(12) 0.0007(10) 0.0002(10) -0.0041(11)
C11C 0.0287(14) 0.0412(17) 0.0215(14) 0.0067(12) -0.0009(11) -0.0101(12)
C12C 0.0405(17) 0.0412(17) 0.0226(15) 0.0102(13) -0.0015(13) -0.0096(14)
C13C 0.0404(17) 0.0346(16) 0.0255(15) 0.0095(13) -0.0063(13) -0.0035(13)
C14C 0.0285(14) 0.0264(14) 0.0217(14) -0.0009(11) -0.0035(11) -0.0001(11)
C15C 0.0253(13) 0.0250(13) 0.0223(13) 0.0036(11) 0.0002(11) -0.0031(10)
C16C 0.060(2) 0.061(2) 0.036(2) 0.0213(18) -0.0041(18) -0.020(2)
C17C 0.0323(15) 0.0297(15) 0.0370(17) 0.0038(13) -0.0032(13) 0.0054(12)

loop_
_atom_type_symbol
_atom_type_description
_atom_type_scat_dispersion_real
_atom_type_scat_dispersion_imag
_atom_type_scat_source
C C 0.0033 0.0016 'International Tables Vol C Tables 4.2.6.8 and 6.1.1.4'
H H 0.0000 0.0000 'International Tables Vol C Tables 4.2.6.8 and 6.1.1.4'
B B 0.0013 0.0007 'International Tables Vol C Tables 4.2.6.8 and 6.1.1.4'
F F 0.0171 0.0103 'International Tables Vol C Tables 4.2.6.8 and 6.1.1.4'
N N 0.0061 0.0033 'International Tables Vol C Tables 4.2.6.8 and 6.1.1.4'
Tl Tl -2.8358 9.6688 'International Tables Vol C Tables 4.2.6.8 and 6.1.1.4'

loop_
_geom_angle_atom_site_label_1
_geom_angle_atom_site_label_2
_geom_angle_atom_site_label_3
_geom_angle
_geom_angle_site_symmetry_1
_geom_angle_site_symmetry_3
_geom_angle_publ_flag
N1A Tl1 N3A 72.28(8) . . ?
N1A Tl1 N1B 76.41(8) . . ?
N3A Tl1 N1B 82.52(8) . . ?
N5B Tl2 N1C 79.66(8) . . ?
N5B Tl2 N3B 70.75(8) . . ?
N1C Tl2 N3B 81.37(8) . . ?
N3C Tl3 N5C 71.32(8) . . ?
N3C Tl3 N5A 83.41(8) . 2 ?
N5C Tl3 N5A 87.51(8) . 2 ?
N1A C1A C3A 111.4(3) . . ?
N1A C1A H1A 124.3 . . ?
C3A C1A H1A 124.3 . . ?
C1A N1A N2A 106.0(2) . . ?
C1A N1A Tl1 129.1(2) . . ?
N2A N1A Tl1 124.76(17) . . ?
N6A B1A N2A 107.3(2) . . ?
N6A B1A N4A 106.1(2) . . ?
N2A B1A N4A 111.2(2) . . ?
N6A B1A C10A 113.8(2) . . ?
N2A B1A C10A 108.6(2) . . ?
N4A B1A C10A 109.8(2) . . ?
N2A C2A C3A 108.7(3) . . ?
N2A C2A H2A 125.6 . . ?
C3A C2A H2A 125.6 . . ?
C2A N2A N1A 109.3(2) . . ?
C2A N2A B1A 128.7(2) . . ?
N1A N2A B1A 120.7(2) . . ?
C2A C3A C1A 104.5(3) . . ?
C2A C3A H3A 127.8 . . ?
C1A C3A H3A 127.8 . . ?
C4A N3A N4A 105.4(3) . . ?
C4A N3A Tl1 125.1(2) . . ?
N4A N3A Tl1 124.16(18) . . ?
N3A C4A C5A 111.7(3) . . ?
N3A C4A H4A 124.1 . . ?
C5A C4A H4A 124.1 . . ?
C6A N4A N3A 109.8(2) . . ?
C6A N4A B1A 128.8(3) . . ?
N3A N4A B1A 120.6(2) . . ?
C6A C5A C4A 104.6(3) . . ?
C6A C5A H5A 127.7 . . ?
C4A C5A H5A 127.7 . . ?
C9A N5A N6A 105.4(3) . . ?
C9A N5A Tl3 134.0(2) . 2_545 ?
N6A N5A Tl3 120.38(17) . 2_545 ?
N4A C6A C5A 108.5(3) . . ?
N4A C6A H6A 125.8 . . ?
C5A C6A H6A 125.8 . . ?
C7A N6A N5A 110.1(2) . . ?
C7A N6A B1A 130.0(3) . . ?
N5A N6A B1A 119.8(2) . . ?
N6A C7A C8A 108.1(3) . . ?
N6A C7A H7A 125.9 . . ?
C8A C7A H7A 125.9 . . ?
C7A C8A C9A 104.9(3) . . ?
C7A C8A H8A 127.5 . . ?
C9A C8A H8A 127.5 . . ?
N5A C9A C8A 111.5(3) . . ?
N5A C9A H9A 124.3 . . ?
C8A C9A H9A 124.3 . . ?
C11A C10A C15A 117.4(2) . . ?
C11A C10A B1A 121.0(3) . . ?
C15A C10A B1A 121.5(2) . . ?
C10A C11A C12A 121.0(3) . . ?
C10A C11A H11A 119.5 . . ?
C12A C11A H11A 119.5 . . ?
C13A C12A C11A 121.0(3) . . ?
C13A C12A C16A 119.4(3) . . ?
C11A C12A C16A 119.6(3) . . ?
C12A C13A C14A 118.7(3) . . ?
C12A C13A H13A 120.6 . . ?
C14A C13A H13A 120.6 . . ?
C13A C14A C15A 120.3(3) . . ?
C13A C14A C17A 118.9(3) . . ?
C15A C14A C17A 120.8(3) . . ?
C14A C15A C10A 121.6(3) . . ?
C14A C15A H15A 119.2 . . ?
C10A C15A H15A 119.2 . . ?
F2A C16A F1A 110.5(3) . . ?
F2A C16A F3A 103.1(3) . . ?
F1A C16A F3A 104.0(3) . . ?
F2A C16A C12A 113.7(3) . . ?
F1A C16A C12A 113.6(3) . . ?
F3A C16A C12A 111.0(3) . . ?
F6A C17A F5A 107.2(3) . . ?
F6A C17A F4A 105.4(3) . . ?
F5A C17A F4A 104.1(3) . . ?
F6A C17A C14A 113.2(3) . . ?
F5A C17A C14A 113.2(3) . . ?
F4A C17A C14A 112.9(3) . . ?
N1B C1B C2B 111.4(3) . . ?
N1B C1B H1B 124.3 . . ?
C2B C1B H1B 124.3 . . ?
C1B N1B N2B 105.7(2) . . ?
C1B N1B Tl1 129.5(2) . . ?
N2B N1B Tl1 124.34(16) . . ?
N2B B1B N6B 108.7(2) . . ?
N2B B1B N4B 106.3(2) . . ?
N6B B1B N4B 109.9(2) . . ?
N2B B1B C10B 111.9(2) . . ?
N6B B1B C10B 110.4(2) . . ?
N4B B1B C10B 109.5(2) . . ?
C3B C2B C1B 104.7(3) . . ?
C3B C2B H2B 127.7 . . ?
C1B C2B H2B 127.7 . . ?
C3B N2B N1B 110.0(2) . . ?
C3B N2B B1B 129.9(2) . . ?
N1B N2B B1B 120.0(2) . . ?
N2B C3B C2B 108.2(3) . . ?
N2B C3B H3B 125.9 . . ?
C2B C3B H3B 125.9 . . ?
C4B N3B N4B 105.5(2) . . ?
C4B N3B Tl2 126.9(2) . . ?
N4B N3B Tl2 115.45(17) . . ?
N3B C4B C5B 111.8(3) . . ?
N3B C4B H4B 124.1 . . ?
C5B C4B H4B 124.1 . . ?
C6B N4B N3B 109.8(2) . . ?
C6B N4B B1B 128.3(2) . . ?
N3B N4B B1B 121.5(2) . . ?
C6B C5B C4B 104.4(3) . . ?
C6B C5B H5B 127.8 . . ?
C4B C5B H5B 127.8 . . ?
C7B N5B N6B 106.4(2) . . ?
C7B N5B Tl2 130.1(2) . . ?
N6B N5B Tl2 122.29(17) . . ?
N4B C6B C5B 108.5(3) . . ?
N4B C6B H6B 125.7 . . ?
C5B C6B H6B 125.7 . . ?
C9B N6B N5B 109.1(2) . . ?
C9B N6B B1B 130.4(2) . . ?
N5B N6B B1B 120.5(2) . . ?
N5B C7B C8B 111.1(3) . . ?
N5B C7B H7B 124.5 . . ?
C8B C7B H7B 124.5 . . ?
C9B C8B C7B 104.6(3) . . ?
C9B C8B H8B 127.7 . . ?
C7B C8B H8B 127.7 . . ?
N6B C9B C8B 108.8(3) . . ?
N6B C9B H9B 125.6 . . ?
C8B C9B H9B 125.6 . . ?
C15B C10B C11B 117.1(2) . . ?
C15B C10B B1B 122.0(2) . . ?
C11B C10B B1B 121.0(2) . . ?
C12B C11B C10B 121.6(3) . . ?
C12B C11B H11B 119.2 . . ?
C10B C11B H11B 119.2 . . ?
C13B C12B C11B 120.8(3) . . ?
C13B C12B C16B 119.5(3) . . ?
C11B C12B C16B 119.7(3) . . ?
C12B C13B C14B 118.2(3) . . ?
C12B C13B H13B 120.9 . . ?
C14B C13B H13B 120.9 . . ?
C15B C14B C13B 121.2(3) . . ?
C15B C14B C17B 120.7(3) . . ?
C13B C14B C17B 118.1(3) . . ?
C14B C15B C10B 121.1(3) . . ?
C14B C15B H15B 119.4 . . ?
C10B C15B H15B 119.4 . . ?
F3B C16B F2B 110.0(3) . . ?
F3B C16B F1B 104.2(3) . . ?
F2B C16B F1B 103.6(3) . . ?
F3B C16B C12B 112.3(3) . . ?
F2B C16B C12B 112.3(3) . . ?
F1B C16B C12B 113.8(3) . . ?
F4B C17B F6B 111.5(4) . . ?
F4B C17B F5B 103.1(4) . . ?
F6B C17B F5B 103.4(4) . . ?
F4B C17B C14B 113.3(3) . . ?
F6B C17B C14B 114.2(3) . . ?
F5B C17B C14B 110.3(4) . . ?
N1C C1C C2C 111.3(3) . . ?
N1C C1C H1C 124.4 . . ?
C2C C1C H1C 124.4 . . ?
C1C N1C N2C 105.7(2) . . ?
C1C N1C Tl2 125.0(2) . . ?
N2C N1C Tl2 127.85(17) . . ?
N6C B1C N4C 111.3(2) . . ?
N6C B1C N2C 105.5(2) . . ?
N4C B1C N2C 107.8(2) . . ?
N6C B1C C10C 111.8(2) . . ?
N4C B1C C10C 109.1(2) . . ?
N2C B1C C10C 111.2(2) . . ?
C3C C2C C1C 104.6(3) . . ?
C3C C2C H2C 127.7 . . ?
C1C C2C H2C 127.7 . . ?
C3C N2C N1C 109.9(2) . . ?
C3C N2C B1C 128.1(2) . . ?
N1C N2C B1C 121.9(2) . . ?
N2C C3C C2C 108.5(3) . . ?
N2C C3C H3C 125.7 . . ?
C2C C3C H3C 125.7 . . ?
C4C N3C N4C 106.6(3) . . ?
C4C N3C Tl3 131.2(2) . . ?
N4C N3C Tl3 121.97(18) . . ?
N3C C4C C5C 111.0(3) . . ?
N3C C4C H4C 124.5 . . ?
C5C C4C H4C 124.5 . . ?
C6C N4C N3C 108.7(2) . . ?
C6C N4C B1C 130.7(2) . . ?
N3C N4C B1C 120.6(2) . . ?
C6C C5C C4C 104.3(3) . . ?
C6C C5C H5C 127.8 . . ?
C4C C5C H5C 127.8 . . ?
C7C N5C N6C 105.8(3) . . ?
C7C N5C Tl3 127.1(2) . . ?
N6C N5C Tl3 121.31(17) . . ?
N4C C6C C5C 109.4(3) . . ?
N4C C6C H6C 125.3 . . ?
C5C C6C H6C 125.3 . . ?
C9C N6C N5C 109.5(2) . . ?
C9C N6C B1C 129.9(2) . . ?
N5C N6C B1C 119.8(2) . . ?
N5C C7C C8C 111.4(3) . . ?
N5C C7C H7C 124.3 . . ?
C8C C7C H7C 124.3 . . ?
C9C C8C C7C 104.7(3) . . ?
C9C C8C H8C 127.7 . . ?
C7C C8C H8C 127.7 . . ?
N6C C9C C8C 108.7(3) . . ?
N6C C9C H9C 125.7 . . ?
C8C C9C H9C 125.7 . . ?
C11C C10C C15C 116.8(3) . . ?
C11C C10C B1C 121.0(2) . . ?
C15C C10C B1C 122.0(2) . . ?
C12C C11C C10C 121.7(3) . . ?
C12C C11C H11C 119.2 . . ?
C10C C11C H11C 119.2 . . ?
C13C C12C C11C 120.9(3) . . ?
C13C C12C C16C 119.9(3) . . ?
C11C C12C C16C 119.1(3) . . ?
C12C C13C C14C 118.5(3) . . ?
C12C C13C H13C 120.7 . . ?
C14C C13C H13C 120.7 . . ?
C15C C14C C13C 120.5(3) . . ?
C15C C14C C17C 121.5(3) . . ?
C13C C14C C17C 117.9(3) . . ?
C14C C15C C10C 121.6(3) . . ?
C14C C15C H15C 119.2 . . ?
C10C C15C H15C 119.2 . . ?
F1C C16C F2C 105.2(3) . . ?
F1C C16C F3C 106.4(3) . . ?
F2C C16C F3C 106.6(3) . . ?
F1C C16C C12C 112.9(3) . . ?
F2C C16C C12C 112.4(3) . . ?
F3C C16C C12C 112.8(3) . . ?
F6C C17C F5C 107.1(3) . . ?
F6C C17C F4C 106.2(2) . . ?
F5C C17C F4C 106.2(3) . . ?
F6C C17C C14C 112.6(3) . . ?
F5C C17C C14C 113.0(2) . . ?
F4C C17C C14C 111.2(3) . . ?

loop_
_geom_bond_atom_site_label_1
_geom_bond_atom_site_label_2
_geom_bond_distance
_geom_bond_site_symmetry_2
_geom_bond_publ_flag
Tl1 N1A 2.583(2) . ?
Tl1 N3A 2.605(3) . ?
Tl1 N1B 2.712(3) . ?
Tl2 N5B 2.550(2) . ?
Tl2 N1C 2.631(3) . ?
Tl2 N3B 2.689(2) . ?
Tl3 N3C 2.608(3) . ?
Tl3 N5C 2.623(2) . ?
Tl3 N5A 2.756(3) 2 ?
C1A N1A 1.330(4) . ?
C1A C3A 1.384(5) . ?
C1A H1A 0.9500 . ?
F1A C16A 1.323(4) . ?
N1A N2A 1.366(3) . ?
B1A N6A 1.538(4) . ?
B1A N2A 1.556(4) . ?
B1A N4A 1.558(4) . ?
B1A C10A 1.617(4) . ?
C2A N2A 1.349(4) . ?
C2A C3A 1.372(5) . ?
C2A H2A 0.9500 . ?
F2A C16A 1.311(4) . ?
C3A H3A 0.9500 . ?
N3A C4A 1.333(4) . ?
N3A N4A 1.363(3) . ?
F3A C16A 1.365(5) . ?
C4A C5A 1.382(5) . ?
C4A H4A 0.9500 . ?
N4A C6A 1.352(4) . ?
F4A C17A 1.333(4) . ?
C5A C6A 1.369(5) . ?
C5A H5A 0.9500 . ?
F5A C17A 1.332(4) . ?
N5A C9A 1.331(4) . ?
N5A N6A 1.370(3) . ?
C6A H6A 0.9500 . ?
N6A C7A 1.348(4) . ?
F6A C17A 1.323(4) . ?
C7A C8A 1.373(5) . ?
C7A H7A 0.9500 . ?
C8A C9A 1.385(6) . ?
C8A H8A 0.9500 . ?
C9A H9A 0.9500 . ?
C10A C11A 1.394(4) . ?
C10A C15A 1.394(4) . ?
C11A C12A 1.395(4) . ?
C11A H11A 0.9500 . ?
C12A C13A 1.380(4) . ?
C12A C16A 1.488(4) . ?
C13A C14A 1.389(4) . ?
C13A H13A 0.9500 . ?
C14A C15A 1.392(4) . ?
C14A C17A 1.491(4) . ?
C15A H15A 0.9500 . ?
C1B N1B 1.331(4) . ?
C1B C2B 1.382(5) . ?
C1B H1B 0.9500 . ?
N1B N2B 1.365(3) . ?
F1B C16B 1.330(4) . ?
B1B N2B 1.534(4) . ?
B1B N6B 1.552(4) . ?
B1B N4B 1.563(4) . ?
B1B C10B 1.614(4) . ?
C2B C3B 1.377(4) . ?
C2B H2B 0.9500 . ?
F2B C16B 1.321(4) . ?
N2B C3B 1.343(4) . ?
C3B H3B 0.9500 . ?
F3B C16B 1.301(4) . ?
N3B C4B 1.335(4) . ?
N3B N4B 1.361(3) . ?
C4B C5B 1.383(5) . ?
C4B H4B 0.9500 . ?
F4B C17B 1.275(5) . ?
N4B C6B 1.352(4) . ?
C5B C6B 1.373(5) . ?
C5B H5B 0.9500 . ?
F5B C17B 1.357(6) . ?
N5B C7B 1.332(4) . ?
N5B N6B 1.361(3) . ?
C6B H6B 0.9500 . ?
F6B C17B 1.298(4) . ?
N6B C9B 1.350(3) . ?
C7B C8B 1.382(5) . ?
C7B H7B 0.9500 . ?
C8B C9B 1.372(4) . ?
C8B H8B 0.9500 . ?
C9B H9B 0.9500 . ?
C10B C15B 1.398(4) . ?
C10B C11B 1.402(4) . ?
C11B C12B 1.389(4) . ?
C11B H11B 0.9500 . ?
C12B C13B 1.385(4) . ?
C12B C16B 1.497(4) . ?
C13B C14B 1.392(4) . ?
C13B H13B 0.9500 . ?
C14B C15B 1.387(4) . ?
C14B C17B 1.498(5) . ?
C15B H15B 0.9500 . ?
C1C N1C 1.336(4) . ?
C1C C2C 1.388(5) . ?
C1C H1C 0.9500 . ?
F1C C16C 1.323(5) . ?
N1C N2C 1.366(3) . ?
B1C N6C 1.542(4) . ?
B1C N4C 1.552(4) . ?
B1C N2C 1.563(4) . ?
B1C C10C 1.625(4) . ?
C2C C3C 1.374(4) . ?
C2C H2C 0.9500 . ?
F2C C16C 1.337(5) . ?
N2C C3C 1.348(4) . ?
C3C H3C 0.9500 . ?
F3C C16C 1.342(4) . ?
N3C C4C 1.329(4) . ?
N3C N4C 1.364(3) . ?
C4C C5C 1.389(5) . ?
C4C H4C 0.9500 . ?
N4C C6C 1.349(4) . ?
F4C C17C 1.349(3) . ?
C5C C6C 1.367(4) . ?
C5C H5C 0.9500 . ?
N5C C7C 1.332(4) . ?
N5C N6C 1.368(3) . ?
F5C C17C 1.331(4) . ?
C6C H6C 0.9500 . ?
N6C C9C 1.349(4) . ?
F6C C17C 1.329(4) . ?
C7C C8C 1.383(5) . ?
C7C H7C 0.9500 . ?
C8C C9C 1.370(4) . ?
C8C H8C 0.9500 . ?
C9C H9C 0.9500 . ?
C10C C11C 1.395(4) . ?
C10C C15C 1.403(4) . ?
C11C C12C 1.393(4) . ?
C11C H11C 0.9500 . ?
C12C C13C 1.380(4) . ?
C12C C16C 1.493(5) . ?
C13C C14C 1.394(4) . ?
C13C H13C 0.9500 . ?
C14C C15C 1.390(4) . ?
C14C C17C 1.491(4) . ?
C15C H15C 0.9500 . ?

loop_
_geom_torsion_atom_site_label_1
_geom_torsion_atom_site_label_2
_geom_torsion_atom_site_label_3
_geom_torsion_atom_site_label_4
_geom_torsion
_geom_torsion_site_symmetry_1
_geom_torsion_site_symmetry_2
_geom_torsion_site_symmetry_3
_geom_torsion_site_symmetry_4
_geom_torsion_publ_flag
C3A C1A N1A N2A -0.3(4) . . . . ?
C3A C1A N1A Tl1 -175.8(2) . . . . ?
C3A C2A N2A N1A -1.3(4) . . . . ?
C3A C2A N2A B1A -168.7(3) . . . . ?
C1A N1A N2A C2A 1.0(4) . . . . ?
Tl1 N1A N2A C2A 176.7(2) . . . . ?
C1A N1A N2A B1A 169.5(3) . . . . ?
Tl1 N1A N2A B1A -14.7(4) . . . . ?
N6A B1A N2A C2A -10.0(4) . . . . ?
N4A B1A N2A C2A -125.6(3) . . . . ?
C10A B1A N2A C2A 113.4(3) . . . . ?
N6A B1A N2A N1A -176.1(2) . . . . ?
N4A B1A N2A N1A 68.3(3) . . . . ?
C10A B1A N2A N1A -52.7(3) . . . . ?
N2A C2A C3A C1A 1.1(4) . . . . ?
N1A C1A C3A C2A -0.5(4) . . . . ?
N4A N3A C4A C5A 0.5(4) . . . . ?
Tl1 N3A C4A C5A -154.5(3) . . . . ?
C4A N3A N4A C6A -1.3(3) . . . . ?
Tl1 N3A N4A C6A 154.0(2) . . . . ?
C4A N3A N4A B1A -172.0(3) . . . . ?
Tl1 N3A N4A B1A -16.7(3) . . . . ?
N6A B1A N4A C6A 25.7(4) . . . . ?
N2A B1A N4A C6A 142.1(3) . . . . ?
C10A B1A N4A C6A -97.7(3) . . . . ?
N6A B1A N4A N3A -165.5(2) . . . . ?
N2A B1A N4A N3A -49.2(3) . . . . ?
C10A B1A N4A N3A 71.1(3) . . . . ?
N3A C4A C5A C6A 0.4(5) . . . . ?
N3A N4A C6A C5A 1.6(4) . . . . ?
B1A N4A C6A C5A 171.3(3) . . . . ?
C4A C5A C6A N4A -1.2(4) . . . . ?
C9A N5A N6A C7A 0.2(4) . . . . ?
Tl3 N5A N6A C7A -175.2(2) 2_545 . . . ?
C9A N5A N6A B1A 176.9(3) . . . . ?
Tl3 N5A N6A B1A 1.5(4) 2_545 . . . ?
N2A B1A N6A C7A 109.9(3) . . . . ?
N4A B1A N6A C7A -131.1(3) . . . . ?
C10A B1A N6A C7A -10.2(5) . . . . ?
N2A B1A N6A N5A -66.0(3) . . . . ?
N4A B1A N6A N5A 53.0(3) . . . . ?
C10A B1A N6A N5A 173.9(3) . . . . ?
N5A N6A C7A C8A -0.2(4) . . . . ?
B1A N6A C7A C8A -176.4(3) . . . . ?
N6A C7A C8A C9A 0.1(4) . . . . ?
N6A N5A C9A C8A -0.1(4) . . . . ?
Tl3 N5A C9A C8A 174.3(3) 2_545 . . . ?
C7A C8A C9A N5A 0.0(5) . . . . ?
N6A B1A C10A C11A -97.3(3) . . . . ?
N2A B1A C10A C11A 143.3(3) . . . . ?
N4A B1A C10A C11A 21.5(3) . . . . ?
N6A B1A C10A C15A 87.1(3) . . . . ?
N2A B1A C10A C15A -32.3(3) . . . . ?
N4A B1A C10A C15A -154.1(2) . . . . ?
C15A C10A C11A C12A 0.8(4) . . . . ?
B1A C10A C11A C12A -175.0(3) . . . . ?
C10A C11A C12A C13A -0.4(4) . . . . ?
C10A C11A C12A C16A 177.3(3) . . . . ?
C11A C12A C13A C14A -0.1(4) . . . . ?
C16A C12A C13A C14A -177.9(3) . . . . ?
C12A C13A C14A C15A 0.3(4) . . . . ?
C12A C13A C14A C17A -178.2(3) . . . . ?
C13A C14A C15A C10A 0.1(4) . . . . ?
C17A C14A C15A C10A 178.6(3) . . . . ?
C11A C10A C15A C14A -0.6(4) . . . . ?
B1A C10A C15A C14A 175.1(3) . . . . ?
C13A C12A C16A F2A -26.5(5) . . . . ?
C11A C12A C16A F2A 155.8(3) . . . . ?
C13A C12A C16A F1A -154.1(3) . . . . ?
C11A C12A C16A F1A 28.2(5) . . . . ?
C13A C12A C16A F3A 89.2(4) . . . . ?
C11A C12A C16A F3A -88.6(4) . . . . ?
C13A C14A C17A F6A -34.2(4) . . . . ?
C15A C14A C17A F6A 147.3(3) . . . . ?
C13A C14A C17A F5A -156.5(3) . . . . ?
C15A C14A C17A F5A 25.0(4) . . . . ?
C13A C14A C17A F4A 85.5(4) . . . . ?
C15A C14A C17A F4A -93.0(4) . . . . ?
C2B C1B N1B N2B -0.1(4) . . . . ?
C2B C1B N1B Tl1 -172.3(3) . . . . ?
N1B C1B C2B C3B -0.2(5) . . . . ?
C1B N1B N2B C3B 0.4(4) . . . . ?
Tl1 N1B N2B C3B 173.1(2) . . . . ?
C1B N1B N2B B1B 176.6(3) . . . . ?
Tl1 N1B N2B B1B -10.7(3) . . . . ?
N6B B1B N2B C3B 110.9(3) . . . . ?
N4B B1B N2B C3B -130.8(3) . . . . ?
C10B B1B N2B C3B -11.2(4) . . . . ?
N6B B1B N2B N1B -64.4(3) . . . . ?
N4B B1B N2B N1B 53.9(3) . . . . ?
C10B B1B N2B N1B 173.4(2) . . . . ?
N1B N2B C3B C2B -0.5(4) . . . . ?
B1B N2B C3B C2B -176.2(3) . . . . ?
C1B C2B C3B N2B 0.4(4) . . . . ?
N4B N3B C4B C5B 0.7(4) . . . . ?
Tl2 N3B C4B C5B -139.4(3) . . . . ?
C4B N3B N4B C6B -0.9(3) . . . . ?
Tl2 N3B N4B C6B 144.44(19) . . . . ?
C4B N3B N4B B1B -174.4(3) . . . . ?
Tl2 N3B N4B B1B -29.0(3) . . . . ?
N2B B1B N4B C6B 27.4(4) . . . . ?
N6B B1B N4B C6B 144.9(3) . . . . ?
C10B B1B N4B C6B -93.7(3) . . . . ?
N2B B1B N4B N3B -160.4(2) . . . . ?
N6B B1B N4B N3B -42.9(3) . . . . ?
C10B B1B N4B N3B 78.5(3) . . . . ?
N3B C4B C5B C6B -0.2(4) . . . . ?
N3B N4B C6B C5B 0.9(3) . . . . ?
B1B N4B C6B C5B 173.8(3) . . . . ?
C4B C5B C6B N4B -0.4(4) . . . . ?
C7B N5B N6B C9B 0.1(3) . . . . ?
Tl2 N5B N6B C9B 168.91(19) . . . . ?
C7B N5B N6B B1B 179.1(3) . . . . ?
Tl2 N5B N6B B1B -12.1(3) . . . . ?
N2B B1B N6B C9B 5.7(4) . . . . ?
N4B B1B N6B C9B -110.3(3) . . . . ?
C10B B1B N6B C9B 128.7(3) . . . . ?
N2B B1B N6B N5B -173.1(2) . . . . ?
N4B B1B N6B N5B 70.9(3) . . . . ?
C10B B1B N6B N5B -50.0(3) . . . . ?
N6B N5B C7B C8B 0.2(4) . . . . ?
Tl2 N5B C7B C8B -167.5(2) . . . . ?
N5B C7B C8B C9B -0.3(4) . . . . ?
N5B N6B C9B C8B -0.3(3) . . . . ?
B1B N6B C9B C8B -179.1(3) . . . . ?
C7B C8B C9B N6B 0.4(4) . . . . ?
N2B B1B C10B C15B 86.7(3) . . . . ?
N6B B1B C10B C15B -34.5(3) . . . . ?
N4B B1B C10B C15B -155.7(2) . . . . ?
N2B B1B C10B C11B -93.4(3) . . . . ?
N6B B1B C10B C11B 145.4(2) . . . . ?
N4B B1B C10B C11B 24.2(3) . . . . ?
C15B C10B C11B C12B 0.0(4) . . . . ?
B1B C10B C11B C12B -179.9(2) . . . . ?
C10B C11B C12B C13B 0.1(4) . . . . ?
C10B C11B C12B C16B 178.4(3) . . . . ?
C11B C12B C13B C14B 0.0(4) . . . . ?
C16B C12B C13B C14B -178.3(3) . . . . ?
C12B C13B C14B C15B -0.3(5) . . . . ?
C12B C13B C14B C17B 179.6(3) . . . . ?
C13B C14B C15B C10B 0.5(5) . . . . ?
C17B C14B C15B C10B -179.4(3) . . . . ?
C11B C10B C15B C14B -0.3(4) . . . . ?
B1B C10B C15B C14B 179.6(3) . . . . ?
C13B C12B C16B F3B 88.9(4) . . . . ?
C11B C12B C16B F3B -89.4(4) . . . . ?
C13B C12B C16B F2B -35.7(4) . . . . ?
C11B C12B C16B F2B 145.9(3) . . . . ?
C13B C12B C16B F1B -153.0(3) . . . . ?
C11B C12B C16B F1B 28.6(4) . . . . ?
C15B C14B C17B F4B 132.2(4) . . . . ?
C13B C14B C17B F4B -47.6(6) . . . . ?
C15B C14B C17B F6B 3.1(6) . . . . ?
C13B C14B C17B F6B -176.8(4) . . . . ?
C15B C14B C17B F5B -112.8(4) . . . . ?
C13B C14B C17B F5B 67.3(4) . . . . ?
C2C C1C N1C N2C 0.7(4) . . . . ?
C2C C1C N1C Tl2 167.8(2) . . . . ?
N1C C1C C2C C3C -1.2(4) . . . . ?
C1C N1C N2C C3C 0.1(3) . . . . ?
Tl2 N1C N2C C3C -166.6(2) . . . . ?
C1C N1C N2C B1C 175.3(3) . . . . ?
Tl2 N1C N2C B1C 8.6(4) . . . . ?
N6C B1C N2C C3C -24.8(4) . . . . ?
N4C B1C N2C C3C -143.9(3) . . . . ?
C10C B1C N2C C3C 96.6(3) . . . . ?
N6C B1C N2C N1C 161.0(2) . . . . ?
N4C B1C N2C N1C 41.9(3) . . . . ?
C10C B1C N2C N1C -77.6(3) . . . . ?
N1C N2C C3C C2C -0.8(4) . . . . ?
B1C N2C C3C C2C -175.6(3) . . . . ?
C1C C2C C3C N2C 1.2(4) . . . . ?
N4C N3C C4C C5C -0.5(4) . . . . ?
Tl3 N3C C4C C5C 174.8(2) . . . . ?
C4C N3C N4C C6C 0.5(3) . . . . ?
Tl3 N3C N4C C6C -175.31(18) . . . . ?
C4C N3C N4C B1C -178.6(3) . . . . ?
Tl3 N3C N4C B1C 5.6(3) . . . . ?
N6C B1C N4C C6C 113.4(3) . . . . ?
N2C B1C N4C C6C -131.3(3) . . . . ?
C10C B1C N4C C6C -10.5(4) . . . . ?
N6C B1C N4C N3C -67.7(3) . . . . ?
N2C B1C N4C N3C 47.6(3) . . . . ?
C10C B1C N4C N3C 168.4(2) . . . . ?
N3C C4C C5C C6C 0.3(4) . . . . ?
N3C N4C C6C C5C -0.3(3) . . . . ?
B1C N4C C6C C5C 178.6(3) . . . . ?
C4C C5C C6C N4C 0.0(3) . . . . ?
C7C N5C N6C C9C 0.7(3) . . . . ?
Tl3 N5C N6C C9C -154.1(2) . . . . ?
C7C N5C N6C B1C 171.2(3) . . . . ?
Tl3 N5C N6C B1C 16.4(3) . . . . ?
N4C B1C N6C C9C -138.1(3) . . . . ?
N2C B1C N6C C9C 105.2(3) . . . . ?
C10C B1C N6C C9C -15.8(4) . . . . ?
N4C B1C N6C N5C 53.5(3) . . . . ?
N2C B1C N6C N5C -63.2(3) . . . . ?
C10C B1C N6C N5C 175.8(2) . . . . ?
N6C N5C C7C C8C -0.8(4) . . . . ?
Tl3 N5C C7C C8C 152.0(2) . . . . ?
N5C C7C C8C C9C 0.7(4) . . . . ?
N5C N6C C9C C8C -0.2(3) . . . . ?
B1C N6C C9C C8C -169.6(3) . . . . ?
C7C C8C C9C N6C -0.3(4) . . . . ?
N6C B1C C10C C11C 129.3(3) . . . . ?
N4C B1C C10C C11C -107.1(3) . . . . ?
N2C B1C C10C C11C 11.6(4) . . . . ?
N6C B1C C10C C15C -55.6(4) . . . . ?
N4C B1C C10C C15C 68.0(3) . . . . ?
N2C B1C C10C C15C -173.3(2) . . . . ?
C15C C10C C11C C12C -1.0(4) . . . . ?
B1C C10C C11C C12C 174.3(3) . . . . ?
C10C C11C C12C C13C 0.9(5) . . . . ?
C10C C11C C12C C16C -174.3(3) . . . . ?
C11C C12C C13C C14C 0.1(5) . . . . ?
C16C C12C C13C C14C 175.2(3) . . . . ?
C12C C13C C14C C15C -0.8(5) . . . . ?
C12C C13C C14C C17C -179.9(3) . . . . ?
C13C C14C C15C C10C 0.6(4) . . . . ?
C17C C14C C15C C10C 179.7(3) . . . . ?
C11C C10C C15C C14C 0.3(4) . . . . ?
B1C C10C C15C C14C -174.9(3) . . . . ?
C13C C12C C16C F1C 144.2(3) . . . . ?
C11C C12C C16C F1C -40.5(5) . . . . ?
C13C C12C C16C F2C -97.1(4) . . . . ?
C11C C12C C16C F2C 78.2(5) . . . . ?
C13C C12C C16C F3C 23.5(5) . . . . ?
C11C C12C C16C F3C -161.2(3) . . . . ?
C15C C14C C17C F6C 105.7(3) . . . . ?
C13C C14C C17C F6C -75.2(4) . . . . ?
C15C C14C C17C F5C -15.9(4) . . . . ?
C13C C14C C17C F5C 163.3(3) . . . . ?
C15C C14C C17C F4C -135.2(3) . . . . ?
C13C C14C C17C F4C 43.9(4) . . . . ?
